data_4063343
loop_
_publ_author_name
'Chuan-Hung Chuang'
'Malaichamy Sathiyendiran'
'Yi-Hsiu Tseng'
'Jing-Yun Wu'
'Kung-Chung Hsu'
'Chen-Hsiung Hung'
'Yuh-Sheng Wen'
'Kuang-Lieh Lu'

_publ_section_title
;
 A Rigidity-Modulated Approach toward the Construction of Metallacycles
 from a Flexible Tetratopic Ligand
;
_journal_issue 2
_journal_name_full Organometallics
_journal_page_first 283
_journal_paper_doi 10.1021/om9007604
_journal_volume 29
_journal_year 2010
_chemical_compound_source 'synthesis as described'
_chemical_formula_moiety 'C50 H44 N8 O6 Re2'
_chemical_formula_sum 'C100 H78 N16 O12 Re4'
_chemical_formula_weight 2440.58
_chemical_name_systematic
;
 ?
;
_space_group_IT_number 14
_symmetry_cell_setting monoclinic
_symmetry_Int_Tables_number 14
_symmetry_space_group_name_Hall '-P 2ybc'
_symmetry_space_group_name_H-M 'P 1 21/c 1'
_atom_sites_solution_hydrogens geom
_atom_sites_solution_primary direct
_atom_sites_solution_secondary difmap
_audit_conform_dict_location ftp://ftp.iucr.org/pub/cif_core.dic
_audit_conform_dict_name cif_core.dic
_audit_conform_dict_version 2.4
_audit_creation_date 2009-11-23T09:50:35-00:00
_audit_creation_method 'WinGX routine CIF_UPDATE'
_cell_angle_alpha 90
_cell_angle_beta 102.221(17)
_cell_angle_gamma 90
_cell_formula_units_Z 2
_cell_length_a 12.130(4)
_cell_length_b 17.621(5)
_cell_length_c 22.118(7)
_cell_measurement_reflns_used 0
_cell_measurement_temperature 200(2)
_cell_measurement_theta_max 0
_cell_measurement_theta_min 0
_cell_measurement_wavelength 0.71073
_cell_volume 4620(3)
_computing_molecular_graphics 'Ortep-3 for Windows (Farrugia, 1997)'
_computing_publication_material 'WinGX publication routines (Farrugia, 1999)'
_computing_structure_refinement 'SHELXL-97 (Sheldrick, 1997)'
_computing_structure_solution 'SHELXS-86 (Sheldrick, 1986)'
_diffrn_ambient_temperature 200(2)
_diffrn_measured_fraction_theta_full 0.953
_diffrn_measured_fraction_theta_max 0.953
_diffrn_radiation_monochromator graphite
_diffrn_radiation_probe x-ray
_diffrn_radiation_type MoK\a
_diffrn_radiation_wavelength 0.71073
_diffrn_reflns_av_R_equivalents 0.0492
_diffrn_reflns_av_unetI/netI 0.0511
_diffrn_reflns_limit_h_max 14
_diffrn_reflns_limit_h_min -13
_diffrn_reflns_limit_k_max 20
_diffrn_reflns_limit_k_min -19
_diffrn_reflns_limit_l_max 26
_diffrn_reflns_limit_l_min -23
_diffrn_reflns_number 28398
_diffrn_reflns_theta_full 24.97
_diffrn_reflns_theta_max 24.97
_diffrn_reflns_theta_min 1.49
_exptl_absorpt_coefficient_mu 5.294
_exptl_absorpt_correction_type none
_exptl_crystal_colour colorless
_exptl_crystal_density_diffrn 1.754
_exptl_crystal_density_method 'not measured'
_exptl_crystal_description prism
_exptl_crystal_F_000 2372
_exptl_crystal_size_max 0.27
_exptl_crystal_size_mid 0.24
_exptl_crystal_size_min 0.06
_refine_diff_density_max 1.766
_refine_diff_density_min -1.349
_refine_diff_density_rms 0.133
_refine_ls_extinction_method none
_refine_ls_goodness_of_fit_ref 1.045
_refine_ls_hydrogen_treatment mixed
_refine_ls_matrix_type full
_refine_ls_number_parameters 595
_refine_ls_number_reflns 7738
_refine_ls_number_restraints 0
_refine_ls_restrained_S_all 1.045
_refine_ls_R_factor_all 0.0476
_refine_ls_R_factor_gt 0.0332
_refine_ls_shift/su_max 0.001
_refine_ls_shift/su_mean 0
_refine_ls_structure_factor_coef Fsqd
_refine_ls_weighting_details 'calc w=1/[\s^2^(Fo^2^)+(0.0334P)^2^+5.2758P] where P=(Fo^2^+2Fc^2^)/3'
_refine_ls_weighting_scheme calc
_refine_ls_wR_factor_gt 0.0727
_refine_ls_wR_factor_ref 0.0777
_reflns_number_gt 6284
_reflns_number_total 7738
_reflns_threshold_expression >2sigma(I)
_cod_data_source_file om9007604_si_003.cif
_cod_data_source_block a10262
_cod_original_cell_volume 4621(2)
_cod_original_sg_symbol_H-M 'P 21/c'
_cod_database_code 4063343

loop_
_symmetry_equiv_pos_as_xyz
'x, y, z'
'-x, y+1/2, -z+1/2'
'-x, -y, -z'
'x, -y-1/2, z-1/2'

loop_
_atom_site_label
_atom_site_type_symbol
_atom_site_fract_x
_atom_site_fract_y
_atom_site_fract_z
_atom_site_U_iso_or_equiv
_atom_site_adp_type
_atom_site_occupancy
_atom_site_symmetry_multiplicity
_atom_site_calc_flag
_atom_site_refinement_flags
_atom_site_disorder_assembly
_atom_site_disorder_group
C1 C -0.0412(6) 0.7050(3) 0.1539(3) 0.0387(17) Uani 1 1 d . . .
C2 C 0.0954(5) 0.5848(4) 0.1487(3) 0.0358(16) Uani 1 1 d . . .
C3 C 0.1246(5) 0.6707(3) 0.2488(3) 0.0306(15) Uani 1 1 d . . .
C4 C 0.5620(5) 0.8936(3) 0.2669(3) 0.0308(15) Uani 1 1 d . . .
C5 C 0.6398(6) 0.8910(4) 0.1625(3) 0.0383(17) Uani 1 1 d . . .
C6 C 0.5076(5) 1.0069(3) 0.1822(3) 0.0361(16) Uani 1 1 d . . .
C7 C 0.4031(5) 0.6491(3) 0.1680(3) 0.0253(14) Uani 1 1 d . . .
C8 C 0.4174(5) 0.5711(3) 0.1581(3) 0.0337(16) Uani 1 1 d . . .
H8 H 0.3562 0.5365 0.1541 0.04 Uiso 1 1 calc R . .
C9 C 0.5254(6) 0.5470(3) 0.1546(3) 0.0398(17) Uani 1 1 d . . .
H9 H 0.5376 0.4948 0.1479 0.048 Uiso 1 1 calc R . .
C10 C 0.6160(5) 0.5973(3) 0.1606(3) 0.0379(17) Uani 1 1 d . . .
H10 H 0.6884 0.5785 0.1583 0.046 Uiso 1 1 calc R . .
C11 C 0.6017(5) 0.6748(3) 0.1700(3) 0.0319(15) Uani 1 1 d . . .
H11 H 0.6636 0.7088 0.1743 0.038 Uiso 1 1 calc R . .
C12 C 0.4954(5) 0.7009(3) 0.1729(3) 0.0265(14) Uani 1 1 d . . .
C13 C 0.3467(5) 0.7625(3) 0.1796(3) 0.0245(14) Uani 1 1 d . . .
C14 C 0.2746(5) 0.8251(3) 0.1858(3) 0.0233(13) Uani 1 1 d . . .
C15 C 0.2181(5) 0.9393(3) 0.1942(3) 0.0259(14) Uani 1 1 d . . .
C16 C 0.2019(5) 1.0179(3) 0.2015(3) 0.0310(15) Uani 1 1 d . . .
H16 H 0.2635 1.0522 0.2059 0.037 Uiso 1 1 calc R . .
C17 C 0.0957(5) 1.0434(3) 0.2021(3) 0.0362(16) Uani 1 1 d . . .
H17 H 0.084 1.0961 0.2073 0.043 Uiso 1 1 calc R . .
C18 C 0.0038(5) 0.9936(3) 0.1951(3) 0.0351(16) Uani 1 1 d . . .
H18 H -0.0688 1.0136 0.1955 0.042 Uiso 1 1 calc R . .
C19 C 0.0158(5) 0.9157(3) 0.1875(3) 0.0310(15) Uani 1 1 d . . .
H19 H -0.0474 0.8826 0.182 0.037 Uiso 1 1 calc R . .
C20 C 0.1240(5) 0.8880(3) 0.1882(3) 0.0219(13) Uani 1 1 d . . .
C21 C 0.0910(5) 0.7940(3) 0.0440(3) 0.0271(14) Uani 1 1 d . . .
H21 H 0.0674 0.835 0.0662 0.032 Uiso 1 1 calc R . .
C22 C 0.1495(5) 0.6827(3) 0.0212(3) 0.0225(13) Uani 1 1 d . . .
C23 C 0.1868(5) 0.6073(3) 0.0199(3) 0.0336(16) Uani 1 1 d . . .
H23 H 0.2022 0.5778 0.0567 0.04 Uiso 1 1 calc R . .
C24 C 0.2007(6) 0.5765(3) -0.0355(3) 0.0356(16) Uani 1 1 d . . .
C25 C 0.2424(8) 0.4943(3) -0.0368(4) 0.062(2) Uani 1 1 d . . .
H25A H 0.2497 0.4716 0.0043 0.093 Uiso 1 1 calc R . .
H25B H 0.3159 0.4939 -0.0485 0.093 Uiso 1 1 calc R . .
H25C H 0.1882 0.465 -0.067 0.093 Uiso 1 1 calc R . .
C26 C 0.1934(6) 0.5878(3) -0.1513(3) 0.0438(18) Uani 1 1 d . . .
H26A H 0.1776 0.6268 -0.1835 0.066 Uiso 1 1 calc R . .
H26B H 0.1398 0.5458 -0.1622 0.066 Uiso 1 1 calc R . .
H26C H 0.2704 0.5688 -0.1478 0.066 Uiso 1 1 calc R . .
C27 C 0.1815(5) 0.6216(3) -0.0901(3) 0.0334(15) Uani 1 1 d . . .
C28 C 0.1479(5) 0.6974(3) -0.0885(3) 0.0279(14) Uani 1 1 d . . .
H28 H 0.1353 0.7278 -0.1248 0.033 Uiso 1 1 calc R . .
C29 C 0.1335(5) 0.7269(3) -0.0327(3) 0.0253(14) Uani 1 1 d . . .
C30 C 0.0538(5) 0.8601(3) -0.0607(3) 0.0281(14) Uani 1 1 d . . .
H30A H -0.0159 0.8427 -0.0892 0.034 Uiso 1 1 calc R . .
H30B H 0.1108 0.8707 -0.0857 0.034 Uiso 1 1 calc R . .
C31 C 0.0285(5) 0.9339(3) -0.0288(3) 0.0230(13) Uani 1 1 d . . .
C32 C -0.0715(5) 0.9389(3) -0.0090(3) 0.0242(14) Uani 1 1 d . . .
H32 H -0.1213 0.8967 -0.0155 0.029 Uiso 1 1 calc R . .
C33 C 0.1032(5) 0.9963(3) -0.0204(3) 0.0237(13) Uani 1 1 d . . .
C34 C 0.2145(5) 0.9971(3) -0.0417(3) 0.0297(15) Uani 1 1 d . . .
H34A H 0.2017 0.9796 -0.0852 0.036 Uiso 1 1 calc R . .
H34B H 0.2436 1.0497 -0.0401 0.036 Uiso 1 1 calc R . .
C35 C 0.3348(5) 0.9528(3) 0.0587(3) 0.0290(14) Uani 1 1 d . . .
H35 H 0.3118 0.9921 0.0826 0.035 Uiso 1 1 calc R . .
C36 C 0.3519(5) 0.8830(3) -0.0219(3) 0.0291(14) Uani 1 1 d . . .
C37 C 0.3500(5) 0.8518(3) -0.0795(3) 0.0325(15) Uani 1 1 d . . .
H37 H 0.3112 0.8766 -0.116 0.039 Uiso 1 1 calc R . .
C38 C 0.4057(5) 0.7838(3) -0.0832(3) 0.0372(16) Uani 1 1 d . . .
C39 C 0.4055(6) 0.7480(4) -0.1454(3) 0.050(2) Uani 1 1 d . . .
H39A H 0.4489 0.7007 -0.1394 0.075 Uiso 1 1 calc R . .
H39B H 0.4398 0.7831 -0.1705 0.075 Uiso 1 1 calc R . .
H39C H 0.3277 0.7371 -0.1667 0.075 Uiso 1 1 calc R . .
C40 C 0.5150(7) 0.6678(4) -0.0310(4) 0.056(2) Uani 1 1 d . . .
H40A H 0.5009 0.651 -0.0742 0.084 Uiso 1 1 calc R . .
H40B H 0.4805 0.6319 -0.0067 0.084 Uiso 1 1 calc R . .
H40C H 0.5965 0.67 -0.0143 0.084 Uiso 1 1 calc R . .
C41 C 0.4635(5) 0.7472(3) -0.0276(3) 0.0380(17) Uani 1 1 d . . .
C42 C 0.4727(5) 0.7822(3) 0.0291(3) 0.0367(16) Uani 1 1 d . . .
H42 H 0.5164 0.76 0.0655 0.044 Uiso 1 1 calc R . .
C43 C 0.4155(5) 0.8520(3) 0.0320(3) 0.0310(15) Uani 1 1 d . . .
C44 C 0.8525(11) 0.6973(7) 0.8065(6) 0.133(5) Uani 1 1 d . . .
H44A H 0.9067 0.6554 0.8154 0.199 Uiso 1 1 calc R . .
H44B H 0.8873 0.7402 0.7894 0.199 Uiso 1 1 calc R . .
H44C H 0.7856 0.6806 0.7764 0.199 Uiso 1 1 calc R . .
C45 C 0.8191(9) 0.7210(6) 0.8640(5) 0.082(3) Uani 1 1 d . . .
C46 C 0.7417(10) 0.7791(7) 0.8625(7) 0.109(5) Uani 1 1 d . . .
H46 H 0.7095 0.8026 0.8241 0.13 Uiso 1 1 calc R . .
C47 C 0.7113(10) 0.8029(6) 0.9146(8) 0.115(6) Uani 1 1 d . . .
H47 H 0.6605 0.8443 0.9129 0.138 Uiso 1 1 calc R . .
C48 C 0.7548(9) 0.7665(6) 0.9722(7) 0.101(4) Uani 1 1 d . . .
H48 H 0.7326 0.7818 1.009 0.121 Uiso 1 1 calc R . .
C49 C 0.8300(8) 0.7087(5) 0.9722(6) 0.076(3) Uani 1 1 d . . .
H49 H 0.8619 0.6843 1.0101 0.091 Uiso 1 1 calc R . .
C50 C 0.8607(8) 0.6850(5) 0.9192(5) 0.076(3) Uani 1 1 d . . .
H50 H 0.9111 0.6435 0.9206 0.091 Uiso 1 1 calc R . .
N1 N 0.3068(4) 0.6910(2) 0.1726(2) 0.0239(11) Uani 1 1 d . . .
N2 N 0.4552(4) 0.7741(2) 0.1799(2) 0.0264(12) Uani 1 1 d . . .
N3 N 0.3145(4) 0.8967(2) 0.1934(2) 0.0242(11) Uani 1 1 d . . .
N4 N 0.1639(4) 0.8144(2) 0.1821(2) 0.0229(11) Uani 1 1 d . . .
N5 N 0.1220(4) 0.7269(2) 0.0691(2) 0.0251(11) Uani 1 1 d . . .
N6 N 0.0962(4) 0.7982(2) -0.0157(2) 0.0232(11) Uani 1 1 d . . .
N7 N 0.2989(4) 0.9479(2) -0.0028(2) 0.0268(12) Uani 1 1 d . . .
N8 N 0.4055(4) 0.8978(2) 0.0833(2) 0.0297(12) Uani 1 1 d . . .
O1 O -0.1365(4) 0.7122(3) 0.1472(3) 0.0677(17) Uani 1 1 d . . .
O2 O 0.0782(5) 0.5197(2) 0.1417(3) 0.0609(15) Uani 1 1 d . . .
O3 O 0.1281(4) 0.6578(2) 0.3003(2) 0.0468(12) Uani 1 1 d . . .
O4 O 0.6043(4) 0.8894(2) 0.3196(2) 0.0503(13) Uani 1 1 d . . .
O5 O 0.7277(4) 0.8874(3) 0.1497(3) 0.0632(15) Uani 1 1 d . . .
O6 O 0.5137(5) 1.0726(3) 0.1833(2) 0.0614(15) Uani 1 1 d . . .
Re1 Re 0.120048(19) 0.692236(11) 0.164540(11) 0.02235(8) Uani 1 1 d . . .
Re2 Re 0.49291(2) 0.897636(12) 0.181546(12) 0.02668(8) Uani 1 1 d . . .

loop_
_atom_site_aniso_label
_atom_site_aniso_U_11
_atom_site_aniso_U_22
_atom_site_aniso_U_33
_atom_site_aniso_U_23
_atom_site_aniso_U_13
_atom_site_aniso_U_12
C1 0.045(4) 0.038(3) 0.034(5) -0.008(3) 0.010(4) -0.001(3)
C2 0.038(4) 0.046(4) 0.029(4) 0.005(3) 0.019(3) -0.003(3)
C3 0.038(4) 0.029(3) 0.027(4) -0.005(3) 0.011(3) -0.012(3)
C4 0.029(3) 0.024(3) 0.041(5) -0.002(3) 0.009(3) -0.002(2)
C5 0.029(4) 0.051(4) 0.036(5) 0.018(3) 0.010(3) 0.001(3)
C6 0.045(4) 0.039(4) 0.022(4) 0.010(3) 0.002(3) -0.013(3)
C7 0.029(3) 0.026(3) 0.023(4) 0.005(2) 0.011(3) 0.004(2)
C8 0.036(4) 0.029(3) 0.037(4) 0.005(3) 0.010(3) 0.006(3)
C9 0.050(4) 0.028(3) 0.045(5) 0.005(3) 0.018(4) 0.015(3)
C10 0.035(4) 0.040(3) 0.040(5) 0.007(3) 0.012(3) 0.020(3)
C11 0.025(3) 0.036(3) 0.035(4) 0.004(3) 0.008(3) 0.002(3)
C12 0.027(3) 0.030(3) 0.023(4) 0.002(2) 0.008(3) 0.006(2)
C13 0.021(3) 0.026(3) 0.029(4) 0.004(2) 0.010(3) -0.002(2)
C14 0.026(3) 0.027(3) 0.018(4) 0.001(2) 0.008(3) 0.003(2)
C15 0.026(3) 0.030(3) 0.020(4) -0.001(2) 0.002(3) 0.001(2)
C16 0.038(4) 0.022(3) 0.032(4) 0.002(3) 0.007(3) 0.003(3)
C17 0.046(4) 0.027(3) 0.036(4) -0.001(3) 0.011(3) 0.014(3)
C18 0.034(4) 0.038(3) 0.033(4) -0.001(3) 0.006(3) 0.019(3)
C19 0.025(3) 0.039(3) 0.029(4) -0.005(3) 0.006(3) 0.002(3)
C20 0.028(3) 0.026(3) 0.014(3) -0.002(2) 0.011(3) 0.003(2)
C21 0.034(4) 0.023(3) 0.025(4) -0.003(2) 0.009(3) 0.007(2)
C22 0.029(3) 0.027(3) 0.013(3) 0.001(2) 0.009(3) 0.004(2)
C23 0.046(4) 0.028(3) 0.027(4) 0.007(3) 0.010(3) 0.011(3)
C24 0.051(4) 0.028(3) 0.028(4) 0.001(3) 0.010(3) 0.010(3)
C25 0.111(7) 0.033(3) 0.043(5) 0.002(3) 0.022(5) 0.029(4)
C26 0.072(5) 0.039(3) 0.024(4) -0.008(3) 0.019(4) 0.013(3)
C27 0.041(4) 0.033(3) 0.027(4) -0.003(3) 0.010(3) 0.007(3)
C28 0.040(4) 0.029(3) 0.016(4) 0.000(2) 0.008(3) 0.005(3)
C29 0.027(3) 0.019(2) 0.028(4) -0.003(2) 0.003(3) 0.005(2)
C30 0.038(4) 0.023(3) 0.022(4) 0.002(2) 0.003(3) 0.010(2)
C31 0.032(3) 0.024(3) 0.013(3) 0.004(2) 0.004(3) 0.007(2)
C32 0.027(3) 0.025(3) 0.018(4) 0.003(2) 0.000(3) 0.003(2)
C33 0.029(3) 0.022(3) 0.018(4) 0.007(2) 0.001(3) 0.008(2)
C34 0.034(4) 0.032(3) 0.023(4) 0.010(3) 0.006(3) 0.007(3)
C35 0.026(3) 0.036(3) 0.027(4) 0.000(3) 0.010(3) 0.003(3)
C36 0.022(3) 0.039(3) 0.029(4) 0.002(3) 0.011(3) 0.008(3)
C37 0.033(4) 0.037(3) 0.029(4) 0.000(3) 0.011(3) 0.005(3)
C38 0.035(4) 0.040(3) 0.040(5) -0.009(3) 0.014(3) 0.002(3)
C39 0.047(5) 0.057(4) 0.048(5) -0.016(4) 0.014(4) 0.003(3)
C40 0.063(5) 0.042(4) 0.067(6) -0.002(4) 0.023(4) 0.013(4)
C41 0.035(4) 0.036(3) 0.045(5) 0.000(3) 0.013(3) 0.009(3)
C42 0.039(4) 0.038(3) 0.033(4) 0.008(3) 0.007(3) 0.009(3)
C43 0.029(3) 0.036(3) 0.029(4) 0.000(3) 0.008(3) 0.007(3)
C44 0.126(11) 0.178(13) 0.083(10) 0.007(9) -0.003(8) -0.087(9)
C45 0.070(7) 0.092(7) 0.074(8) 0.009(6) -0.009(6) -0.035(6)
C46 0.082(9) 0.070(7) 0.144(13) 0.028(7) -0.044(9) -0.045(7)
C47 0.083(9) 0.049(6) 0.188(17) -0.006(8) -0.027(10) -0.021(5)
C48 0.068(7) 0.080(7) 0.160(13) -0.028(8) 0.038(8) -0.038(6)
C49 0.058(6) 0.065(6) 0.100(9) 0.011(5) 0.008(6) -0.019(5)
C50 0.056(6) 0.079(6) 0.087(8) 0.005(6) 0.002(6) -0.020(5)
N1 0.028(3) 0.028(2) 0.018(3) 0.002(2) 0.010(2) 0.005(2)
N2 0.027(3) 0.023(2) 0.032(3) 0.001(2) 0.013(2) 0.003(2)
N3 0.027(3) 0.023(2) 0.023(3) 0.0026(19) 0.009(2) 0.002(2)
N4 0.021(3) 0.026(2) 0.023(3) -0.001(2) 0.006(2) 0.0031(19)
N5 0.032(3) 0.025(2) 0.019(3) -0.001(2) 0.008(2) 0.004(2)
N6 0.029(3) 0.024(2) 0.015(3) -0.0016(19) 0.003(2) 0.0078(19)
N7 0.023(3) 0.035(2) 0.024(3) 0.003(2) 0.008(2) 0.008(2)
N8 0.026(3) 0.036(3) 0.029(3) 0.004(2) 0.010(2) 0.006(2)
O1 0.025(3) 0.090(4) 0.087(5) -0.010(3) 0.010(3) 0.001(3)
O2 0.092(4) 0.025(2) 0.074(4) -0.011(2) 0.036(3) -0.018(2)
O3 0.063(3) 0.052(3) 0.029(3) -0.001(2) 0.016(3) -0.024(2)
O4 0.063(4) 0.045(3) 0.039(4) 0.003(2) 0.001(3) 0.003(2)
O5 0.036(3) 0.085(4) 0.075(4) 0.025(3) 0.026(3) 0.006(3)
O6 0.086(4) 0.033(3) 0.067(4) 0.009(2) 0.019(3) -0.012(2)
Re1 0.02421(14) 0.02362(11) 0.02077(16) 0.00083(9) 0.00825(10) -0.00057(9)
Re2 0.02341(14) 0.02755(12) 0.02953(18) 0.00253(10) 0.00662(11) -0.00109(9)

loop_
_atom_type_symbol
_atom_type_description
_atom_type_scat_dispersion_real
_atom_type_scat_dispersion_imag
_atom_type_scat_source
C C 0.0033 0.0016 'International Tables Vol C Tables 4.2.6.8 and 6.1.1.4'
H H 0 0 'International Tables Vol C Tables 4.2.6.8 and 6.1.1.4'
N N 0.0061 0.0033 'International Tables Vol C Tables 4.2.6.8 and 6.1.1.4'
O O 0.0106 0.006 'International Tables Vol C Tables 4.2.6.8 and 6.1.1.4'
Re Re -1.0185 7.231 'International Tables Vol C Tables 4.2.6.8 and 6.1.1.4'

loop_
_geom_angle_atom_site_label_1
_geom_angle_atom_site_label_2
_geom_angle_atom_site_label_3
_geom_angle
_geom_angle_site_symmetry_1
_geom_angle_site_symmetry_3
_geom_angle_publ_flag
O1 C1 Re1 179.5(7) . . ?
O2 C2 Re1 176.7(6) . . ?
O3 C3 Re1 179.5(6) . . ?
O4 C4 Re2 178.6(5) . . ?
O5 C5 Re2 178.6(6) . . ?
O6 C6 Re2 178.1(6) . . ?
N1 C7 C8 131.0(5) . . ?
N1 C7 C12 108.0(4) . . ?
C8 C7 C12 121.0(5) . . ?
C9 C8 C7 117.0(6) . . ?
C9 C8 H8 121.5 . . ?
C7 C8 H8 121.5 . . ?
C8 C9 C10 122.1(5) . . ?
C8 C9 H9 118.9 . . ?
C10 C9 H9 118.9 . . ?
C9 C10 C11 120.9(6) . . ?
C9 C10 H10 119.5 . . ?
C11 C10 H10 119.5 . . ?
C12 C11 C10 118.6(6) . . ?
C12 C11 H11 120.7 . . ?
C10 C11 H11 120.7 . . ?
C11 C12 N2 131.4(5) . . ?
C11 C12 C7 120.4(5) . . ?
N2 C12 C7 108.2(5) . . ?
N2 C13 N1 118.4(5) . . ?
N2 C13 C14 120.4(5) . . ?
N1 C13 C14 121.2(5) . . ?
N4 C14 N3 117.9(5) . . ?
N4 C14 C13 120.7(5) . . ?
N3 C14 C13 121.3(5) . . ?
N3 C15 C16 131.9(5) . . ?
N3 C15 C20 108.2(4) . . ?
C16 C15 C20 119.9(5) . . ?
C17 C16 C15 118.6(5) . . ?
C17 C16 H16 120.7 . . ?
C15 C16 H16 120.7 . . ?
C16 C17 C18 121.5(5) . . ?
C16 C17 H17 119.3 . . ?
C18 C17 H17 119.3 . . ?
C19 C18 C17 121.9(6) . . ?
C19 C18 H18 119 . . ?
C17 C18 H18 119 . . ?
C18 C19 C20 117.6(5) . . ?
C18 C19 H19 121.2 . . ?
C20 C19 H19 121.2 . . ?
C19 C20 N4 131.7(5) . . ?
C19 C20 C15 120.4(5) . . ?
N4 C20 C15 107.8(5) . . ?
N5 C21 N6 113.2(5) . . ?
N5 C21 H21 123.4 . . ?
N6 C21 H21 123.4 . . ?
C29 C22 C23 119.7(5) . . ?
C29 C22 N5 108.6(4) . . ?
C23 C22 N5 131.6(5) . . ?
C24 C23 C22 119.2(5) . . ?
C24 C23 H23 120.4 . . ?
C22 C23 H23 120.4 . . ?
C23 C24 C27 120.3(5) . . ?
C23 C24 C25 119.2(6) . . ?
C27 C24 C25 120.4(6) . . ?
C24 C25 H25A 109.5 . . ?
C24 C25 H25B 109.5 . . ?
H25A C25 H25B 109.5 . . ?
C24 C25 H25C 109.5 . . ?
H25A C25 H25C 109.5 . . ?
H25B C25 H25C 109.5 . . ?
C27 C26 H26A 109.5 . . ?
C27 C26 H26B 109.5 . . ?
H26A C26 H26B 109.5 . . ?
C27 C26 H26C 109.5 . . ?
H26A C26 H26C 109.5 . . ?
H26B C26 H26C 109.5 . . ?
C28 C27 C24 120.5(6) . . ?
C28 C27 C26 118.8(6) . . ?
C24 C27 C26 120.7(5) . . ?
C29 C28 C27 118.3(5) . . ?
C29 C28 H28 120.9 . . ?
C27 C28 H28 120.9 . . ?
C28 C29 C22 121.9(5) . . ?
C28 C29 N6 132.7(5) . . ?
C22 C29 N6 105.3(5) . . ?
N6 C30 C31 112.7(5) . . ?
N6 C30 H30A 109 . . ?
C31 C30 H30A 109 . . ?
N6 C30 H30B 109 . . ?
C31 C30 H30B 109 . . ?
H30A C30 H30B 107.8 . . ?
C32 C31 C33 119.5(5) . . ?
C32 C31 C30 118.2(5) . . ?
C33 C31 C30 122.2(5) . . ?
C31 C32 C33 123.0(5) . 3_575 ?
C31 C32 H32 118.5 . . ?
C33 C32 H32 118.5 3_575 . ?
C32 C33 C31 117.5(5) 3_575 . ?
C32 C33 C34 118.9(5) 3_575 . ?
C31 C33 C34 123.6(5) . . ?
N7 C34 C33 111.5(5) . . ?
N7 C34 H34A 109.3 . . ?
C33 C34 H34A 109.3 . . ?
N7 C34 H34B 109.3 . . ?
C33 C34 H34B 109.3 . . ?
H34A C34 H34B 108 . . ?
N8 C35 N7 114.3(5) . . ?
N8 C35 H35 122.8 . . ?
N7 C35 H35 122.8 . . ?
C37 C36 C43 122.2(5) . . ?
C37 C36 N7 132.3(5) . . ?
C43 C36 N7 105.4(5) . . ?
C36 C37 C38 119.0(6) . . ?
C36 C37 H37 120.5 . . ?
C38 C37 H37 120.5 . . ?
C37 C38 C41 119.6(6) . . ?
C37 C38 C39 120.4(6) . . ?
C41 C38 C39 120.0(6) . . ?
C38 C39 H39A 109.5 . . ?
C38 C39 H39B 109.5 . . ?
H39A C39 H39B 109.5 . . ?
C38 C39 H39C 109.5 . . ?
H39A C39 H39C 109.5 . . ?
H39B C39 H39C 109.5 . . ?
C41 C40 H40A 109.5 . . ?
C41 C40 H40B 109.5 . . ?
H40A C40 H40B 109.5 . . ?
C41 C40 H40C 109.5 . . ?
H40A C40 H40C 109.5 . . ?
H40B C40 H40C 109.5 . . ?
C42 C41 C38 120.6(5) . . ?
C42 C41 C40 119.7(6) . . ?
C38 C41 C40 119.7(6) . . ?
C41 C42 C43 118.8(6) . . ?
C41 C42 H42 120.6 . . ?
C43 C42 H42 120.6 . . ?
C36 C43 N8 109.7(5) . . ?
C36 C43 C42 119.3(6) . . ?
N8 C43 C42 130.9(6) . . ?
C45 C44 H44A 109.5 . . ?
C45 C44 H44B 109.5 . . ?
H44A C44 H44B 109.5 . . ?
C45 C44 H44C 109.5 . . ?
H44A C44 H44C 109.5 . . ?
H44B C44 H44C 109.5 . . ?
C50 C45 C46 118.9(12) . . ?
C50 C45 C44 121.3(12) . . ?
C46 C45 C44 119.7(12) . . ?
C47 C46 C45 121.0(13) . . ?
C47 C46 H46 119.5 . . ?
C45 C46 H46 119.5 . . ?
C46 C47 C48 120.5(13) . . ?
C46 C47 H47 119.7 . . ?
C48 C47 H47 119.7 . . ?
C49 C48 C47 117.2(12) . . ?
C49 C48 H48 121.4 . . ?
C47 C48 H48 121.4 . . ?
C50 C49 C48 122.0(11) . . ?
C50 C49 H49 119 . . ?
C48 C49 H49 119 . . ?
C49 C50 C45 120.3(11) . . ?
C49 C50 H50 119.8 . . ?
C45 C50 H50 119.8 . . ?
C13 N1 C7 102.4(4) . . ?
C13 N1 Re1 109.5(3) . . ?
C7 N1 Re1 147.6(4) . . ?
C13 N2 C12 103.0(4) . . ?
C13 N2 Re2 110.5(3) . . ?
C12 N2 Re2 146.1(4) . . ?
C14 N3 C15 103.0(4) . . ?
C14 N3 Re2 108.9(3) . . ?
C15 N3 Re2 146.5(4) . . ?
C14 N4 C20 103.1(4) . . ?
C14 N4 Re1 110.2(3) . . ?
C20 N4 Re1 146.6(4) . . ?
C21 N5 C22 105.5(5) . . ?
C21 N5 Re1 126.1(4) . . ?
C22 N5 Re1 128.3(3) . . ?
C21 N6 C29 107.3(4) . . ?
C21 N6 C30 128.0(4) . . ?
C29 N6 C30 123.9(5) . . ?
C35 N7 C36 106.4(5) . . ?
C35 N7 C34 126.3(5) . . ?
C36 N7 C34 127.1(5) . . ?
C35 N8 C43 104.1(5) . . ?
C35 N8 Re2 122.5(4) . . ?
C43 N8 Re2 133.0(4) . . ?
C3 Re1 C1 87.8(3) . . ?
C3 Re1 C2 87.3(2) . . ?
C1 Re1 C2 88.7(3) . . ?
C3 Re1 N5 174.97(19) . . ?
C1 Re1 N5 93.8(2) . . ?
C2 Re1 N5 97.5(2) . . ?
C3 Re1 N4 93.8(2) . . ?
C1 Re1 N4 96.2(2) . . ?
C2 Re1 N4 175.0(2) . . ?
N5 Re1 N4 81.32(16) . . ?
C3 Re1 N1 95.9(2) . . ?
C1 Re1 N1 173.4(2) . . ?
C2 Re1 N1 96.9(2) . . ?
N5 Re1 N1 82.10(17) . . ?
N4 Re1 N1 78.17(16) . . ?
C4 Re2 C5 88.9(3) . . ?
C4 Re2 C6 90.5(2) . . ?
C5 Re2 C6 88.5(3) . . ?
C4 Re2 N8 176.8(2) . . ?
C5 Re2 N8 93.4(2) . . ?
C6 Re2 N8 91.8(2) . . ?
C4 Re2 N2 91.45(19) . . ?
C5 Re2 N2 97.7(2) . . ?
C6 Re2 N2 173.5(2) . . ?
N8 Re2 N2 86.03(17) . . ?
C4 Re2 N3 96.8(2) . . ?
C5 Re2 N3 173.0(2) . . ?
C6 Re2 N3 95.5(2) . . ?
N8 Re2 N3 80.76(18) . . ?
N2 Re2 N3 78.08(16) . . ?

loop_
_geom_bond_atom_site_label_1
_geom_bond_atom_site_label_2
_geom_bond_distance
_geom_bond_site_symmetry_2
_geom_bond_publ_flag
C1 O1 1.141(8) . ?
C1 Re1 1.933(7) . ?
C2 O2 1.171(7) . ?
C2 Re1 1.937(6) . ?
C3 O3 1.153(7) . ?
C3 Re1 1.892(7) . ?
C4 O4 1.172(7) . ?
C4 Re2 1.898(7) . ?
C5 O5 1.161(8) . ?
C5 Re2 1.920(7) . ?
C6 O6 1.159(7) . ?
C6 Re2 1.934(6) . ?
C7 N1 1.404(7) . ?
C7 C8 1.408(7) . ?
C7 C12 1.430(8) . ?
C8 C9 1.395(9) . ?
C8 H8 0.95 . ?
C9 C10 1.395(9) . ?
C9 H9 0.95 . ?
C10 C11 1.398(8) . ?
C10 H10 0.95 . ?
C11 C12 1.384(8) . ?
C11 H11 0.95 . ?
C12 N2 1.398(7) . ?
C13 N2 1.330(7) . ?
C13 N1 1.347(6) . ?
C13 C14 1.432(7) . ?
C14 N4 1.340(7) . ?
C14 N3 1.349(6) . ?
C15 N3 1.393(7) . ?
C15 C16 1.413(7) . ?
C15 C20 1.440(8) . ?
C16 C17 1.367(8) . ?
C16 H16 0.95 . ?
C17 C18 1.401(9) . ?
C17 H17 0.95 . ?
C18 C19 1.395(8) . ?
C18 H18 0.95 . ?
C19 C20 1.397(8) . ?
C19 H19 0.95 . ?
C20 N4 1.400(6) . ?
C21 N5 1.328(6) . ?
C21 N6 1.338(7) . ?
C21 H21 0.95 . ?
C22 C29 1.402(8) . ?
C22 C23 1.405(7) . ?
C22 N5 1.412(7) . ?
C23 C24 1.383(9) . ?
C23 H23 0.95 . ?
C24 C27 1.424(8) . ?
C24 C25 1.536(8) . ?
C25 H25A 0.98 . ?
C25 H25B 0.98 . ?
C25 H25C 0.98 . ?
C26 C27 1.512(9) . ?
C26 H26A 0.98 . ?
C26 H26B 0.98 . ?
C26 H26C 0.98 . ?
C27 C28 1.399(7) . ?
C28 C29 1.386(8) . ?
C28 H28 0.95 . ?
C29 N6 1.413(6) . ?
C30 N6 1.492(6) . ?
C30 C31 1.541(7) . ?
C30 H30A 0.99 . ?
C30 H30B 0.99 . ?
C31 C32 1.377(8) . ?
C31 C33 1.411(7) . ?
C32 C33 1.407(7) 3_575 ?
C32 H32 0.95 . ?
C33 C32 1.407(7) 3_575 ?
C33 C34 1.521(8) . ?
C34 N7 1.472(7) . ?
C34 H34A 0.99 . ?
C34 H34B 0.99 . ?
C35 N8 1.332(7) . ?
C35 N7 1.341(7) . ?
C35 H35 0.95 . ?
C36 C37 1.383(8) . ?
C36 C43 1.388(8) . ?
C36 N7 1.419(7) . ?
C37 C38 1.387(8) . ?
C37 H37 0.95 . ?
C38 C41 1.433(9) . ?
C38 C39 1.514(9) . ?
C39 H39A 0.98 . ?
C39 H39B 0.98 . ?
C39 H39C 0.98 . ?
C40 C41 1.541(8) . ?
C40 H40A 0.98 . ?
C40 H40B 0.98 . ?
C40 H40C 0.98 . ?
C41 C42 1.381(9) . ?
C42 C43 1.420(8) . ?
C42 H42 0.95 . ?
C43 N8 1.418(7) . ?
C44 C45 1.475(15) . ?
C44 H44A 0.98 . ?
C44 H44B 0.98 . ?
C44 H44C 0.98 . ?
C45 C50 1.373(13) . ?
C45 C46 1.385(16) . ?
C46 C47 1.350(17) . ?
C46 H46 0.95 . ?
C47 C48 1.423(16) . ?
C47 H47 0.95 . ?
C48 C49 1.368(13) . ?
C48 H48 0.95 . ?
C49 C50 1.368(13) . ?
C49 H49 0.95 . ?
C50 H50 0.95 . ?
N1 Re1 2.234(5) . ?
N2 Re2 2.223(4) . ?
N3 Re2 2.234(5) . ?
N4 Re1 2.232(4) . ?
N5 Re1 2.201(5) . ?
N8 Re2 2.206(5) . ?
